data_7102984
loop_
_publ_author_name
'Yan, Chao Guo'
'Song, Xiao Kai'
'Wang, Qi Fang'
'Sun, Jing'
'Siemeling, Ulrich'
'Bruhn, Clemens'

_publ_section_title
;
 One-step synthesis of polysubstituted benzene derivatives by
 multi-component cyclization of alpha-bromoacetate, malononitrile and
 aromatic aldehydes.
;
_journal_issue 12
_journal_name_full 'Chemical communications (Cambridge, England)'
_journal_page_first 1440
_journal_page_last 1442
_journal_paper_doi 10.1039/b718171j
_journal_year 2008
_chemical_formula_moiety 'C23 H15 Cl2 N3 O2'
_chemical_formula_sum 'C23 H15 Cl2 N3 O2'
_chemical_formula_weight 436.28
_space_group_IT_number 2
_symmetry_cell_setting triclinic
_symmetry_space_group_name_Hall '-P 1'
_symmetry_space_group_name_H-M 'P -1'
_atom_sites_solution_hydrogens geom
_atom_sites_solution_primary direct
_atom_sites_solution_secondary difmap
_audit_creation_method SHELXL-97
_cell_angle_alpha 68.7230(10)
_cell_angle_beta 85.5190(10)
_cell_angle_gamma 74.0030(10)
_cell_formula_units_Z 2
_cell_length_a 7.6007(9)
_cell_length_b 10.6932(13)
_cell_length_c 14.3335(17)
_cell_measurement_reflns_used 4657
_cell_measurement_temperature 273(2)
_cell_measurement_theta_max 28.48
_cell_measurement_theta_min 2.79
_cell_volume 1043.2(2)
_computing_cell_refinement 'Bruker SMART'
_computing_data_collection 'Bruker SMART'
_computing_data_reduction 'Bruker SAINT'
_computing_molecular_graphics 'Bruker SHELXTL'
_computing_publication_material 'Bruker SHELXTL'
_computing_structure_refinement 'SHELXL-97 (Sheldrick, 1997)'
_computing_structure_solution 'SHELXS-97 (Sheldrick, 1990)'
_diffrn_ambient_temperature 273(2)
_diffrn_measured_fraction_theta_full 0.992
_diffrn_measured_fraction_theta_max 0.992
_diffrn_measurement_device_type 'CCD area detector'
_diffrn_measurement_method 'phi and omega scans'
_diffrn_radiation_monochromator graphite
_diffrn_radiation_source 'fine-focus sealed tube'
_diffrn_radiation_type MoK\a
_diffrn_radiation_wavelength 0.71073
_diffrn_reflns_av_R_equivalents 0.0236
_diffrn_reflns_av_sigmaI/netI 0.0268
_diffrn_reflns_limit_h_max 9
_diffrn_reflns_limit_h_min -9
_diffrn_reflns_limit_k_max 12
_diffrn_reflns_limit_k_min -12
_diffrn_reflns_limit_l_max 17
_diffrn_reflns_limit_l_min -17
_diffrn_reflns_number 7580
_diffrn_reflns_theta_full 25.05
_diffrn_reflns_theta_max 25.05
_diffrn_reflns_theta_min 2.13
_exptl_absorpt_coefficient_mu 0.336
_exptl_absorpt_correction_T_max 0.9358
_exptl_absorpt_correction_T_min 0.9059
_exptl_absorpt_correction_type multi-scan
_exptl_absorpt_process_details sadabs
_exptl_crystal_colour yellow
_exptl_crystal_density_diffrn 1.389
_exptl_crystal_density_method 'not measured'
_exptl_crystal_description blocks
_exptl_crystal_F_000 448
_exptl_crystal_size_max 0.30
_exptl_crystal_size_mid 0.20
_exptl_crystal_size_min 0.20
_refine_diff_density_max 0.238
_refine_diff_density_min -0.319
_refine_diff_density_rms 0.042
_refine_ls_extinction_method none
_refine_ls_goodness_of_fit_ref 0.998
_refine_ls_hydrogen_treatment constr
_refine_ls_matrix_type full
_refine_ls_number_parameters 272
_refine_ls_number_reflns 3668
_refine_ls_number_restraints 0
_refine_ls_restrained_S_all 0.998
_refine_ls_R_factor_all 0.0468
_refine_ls_R_factor_gt 0.0399
_refine_ls_shift/su_max 0.001
_refine_ls_shift/su_mean 0.000
_refine_ls_structure_factor_coef Fsqd
_refine_ls_weighting_details
;
calc w=1/[\s^2^(Fo^2^)+(0.0615P)^2^+0.4735P] where P=(Fo^2^+2Fc^2^)/3
;
_refine_ls_weighting_scheme calc
_refine_ls_wR_factor_gt 0.1131
_refine_ls_wR_factor_ref 0.1211
_reflns_number_gt 3117
_reflns_number_total 3668
_reflns_threshold_expression >2sigma(I)
_cod_data_source_file b718171j.txt
_cod_data_source_block 1c
_cod_depositor_comments
;
The following automatic conversions were performed:
'_symmetry_cell_setting' value 'Triclinic' changed to 'triclinic'
according to '/home/saulius/struct/CIF-dictionaries/cif_core.dic'
dictionary named 'cif_core.dic' version 2.4.1 from 2010-06-29.

Automatic conversion script
Id: cif_fix_enum 1527 2010-12-29 10:47:43Z saulius 
;
_cod_database_code 7102984

loop_
_symmetry_equiv_pos_as_xyz
'x, y, z'
'-x, -y, -z'

loop_
_atom_site_label
_atom_site_type_symbol
_atom_site_fract_x
_atom_site_fract_y
_atom_site_fract_z
_atom_site_U_iso_or_equiv
_atom_site_adp_type
_atom_site_occupancy
_atom_site_symmetry_multiplicity
_atom_site_calc_flag
_atom_site_refinement_flags
_atom_site_disorder_assembly
_atom_site_disorder_group
Cl1 Cl -0.37531(8) 1.12589(8) 0.41516(5) 0.0776(2) Uani 1 1 d . . .
Cl2 Cl 0.19250(10) 0.31294(7) 0.49501(6) 0.0836(2) Uani 1 1 d . . .
C1 C 0.5891(2) 0.7916(2) 0.18498(14) 0.0425(4) Uani 1 1 d . . .
C2 C 0.6612(2) 0.8983(2) 0.12011(14) 0.0416(4) Uani 1 1 d . . .
C3 C 0.5723(2) 1.0384(2) 0.10366(14) 0.0423(4) Uani 1 1 d . . .
C4 C 0.4095(2) 1.06509(19) 0.15646(14) 0.0423(4) Uani 1 1 d . . .
C5 C 0.3345(2) 0.95926(19) 0.22028(13) 0.0408(4) Uani 1 1 d . . .
C6 C 0.4247(2) 0.8193(2) 0.23398(13) 0.0414(4) Uani 1 1 d . . .
C7 C 0.7021(3) 0.6437(2) 0.20666(16) 0.0515(5) Uani 1 1 d . . .
C8 C 0.8281(5) 0.4718(4) 0.1354(4) 0.1162(13) Uani 1 1 d . . .
H8A H 0.9259 0.4850 0.0882 0.139 Uiso 1 1 calc R . .
H8B H 0.8832 0.4257 0.2022 0.139 Uiso 1 1 calc R . .
C9 C 0.7394(6) 0.3883(3) 0.1168(4) 0.1410(18) Uani 1 1 d . . .
H9A H 0.6530 0.3649 0.1684 0.212 Uiso 1 1 calc R . .
H9B H 0.8268 0.3047 0.1158 0.212 Uiso 1 1 calc R . .
H9C H 0.6761 0.4364 0.0531 0.212 Uiso 1 1 calc R . .
C10 C 0.8313(3) 0.8662(2) 0.07103(15) 0.0480(5) Uani 1 1 d . . .
C11 C 0.3244(3) 1.2092(2) 0.14157(16) 0.0518(5) Uani 1 1 d . . .
C12 C 0.1604(2) 0.99708(19) 0.27156(13) 0.0408(4) Uani 1 1 d . . .
C13 C 0.1434(3) 1.0792(2) 0.32986(15) 0.0483(5) Uani 1 1 d . . .
H13 H 0.2433 1.1085 0.3386 0.058 Uiso 1 1 calc R . .
C14 C -0.0201(3) 1.1180(2) 0.37496(16) 0.0530(5) Uani 1 1 d . . .
H14 H -0.0305 1.1730 0.4137 0.064 Uiso 1 1 calc R . .
C15 C -0.1671(3) 1.0739(2) 0.36169(15) 0.0497(5) Uani 1 1 d . . .
C16 C -0.1538(3) 0.9903(2) 0.30655(15) 0.0505(5) Uani 1 1 d . . .
H16 H -0.2534 0.9595 0.2996 0.061 Uiso 1 1 calc R . .
C17 C 0.0102(3) 0.9524(2) 0.26124(15) 0.0480(5) Uani 1 1 d . . .
H17 H 0.0198 0.8963 0.2234 0.058 Uiso 1 1 calc R . .
C18 C 0.3534(2) 0.69976(19) 0.29910(14) 0.0431(4) Uani 1 1 d . . .
C19 C 0.3326(3) 0.6710(2) 0.40101(15) 0.0486(5) Uani 1 1 d . . .
H19 H 0.3550 0.7308 0.4294 0.058 Uiso 1 1 calc R . .
C20 C 0.2789(3) 0.5537(2) 0.46110(16) 0.0547(5) Uani 1 1 d . . .
H20 H 0.2640 0.5352 0.5294 0.066 Uiso 1 1 calc R . .
C21 C 0.2479(3) 0.4654(2) 0.41848(18) 0.0557(5) Uani 1 1 d . . .
C22 C 0.2626(3) 0.4928(2) 0.31692(19) 0.0604(6) Uani 1 1 d . . .
H22 H 0.2381 0.4332 0.2889 0.072 Uiso 1 1 calc R . .
C23 C 0.3144(3) 0.6106(2) 0.25757(17) 0.0546(5) Uani 1 1 d . . .
H23 H 0.3234 0.6308 0.1888 0.065 Uiso 1 1 calc R . .
N1 N 0.9676(3) 0.8459(2) 0.03230(17) 0.0682(5) Uani 1 1 d . . .
N2 N 0.6391(2) 1.14295(18) 0.04055(13) 0.0544(4) Uani 1 1 d . . .
H2A H 0.7384 1.1243 0.0093 0.065 Uiso 1 1 calc R . .
H2B H 0.5821 1.2281 0.0317 0.065 Uiso 1 1 calc R . .
N3 N 0.2702(3) 1.3254(2) 0.12687(18) 0.0773(6) Uani 1 1 d . . .
O1 O 0.7789(3) 0.5722(2) 0.28415(14) 0.0912(6) Uani 1 1 d . . .
O2 O 0.7078(2) 0.60743(17) 0.12779(14) 0.0715(5) Uani 1 1 d . . .

loop_
_atom_site_aniso_label
_atom_site_aniso_U_11
_atom_site_aniso_U_22
_atom_site_aniso_U_33
_atom_site_aniso_U_23
_atom_site_aniso_U_13
_atom_site_aniso_U_12
Cl1 0.0448(3) 0.1121(5) 0.0849(4) -0.0525(4) 0.0253(3) -0.0176(3)
Cl2 0.0797(5) 0.0648(4) 0.0990(5) -0.0130(3) 0.0245(4) -0.0356(3)
C1 0.0396(9) 0.0481(10) 0.0419(10) -0.0204(8) 0.0042(8) -0.0096(8)
C2 0.0347(9) 0.0524(11) 0.0424(10) -0.0227(8) 0.0061(7) -0.0122(8)
C3 0.0377(9) 0.0519(11) 0.0406(9) -0.0193(8) 0.0046(7) -0.0141(8)
C4 0.0367(9) 0.0457(10) 0.0449(10) -0.0182(8) 0.0036(8) -0.0094(8)
C5 0.0352(9) 0.0491(10) 0.0404(9) -0.0190(8) 0.0024(7) -0.0110(8)
C6 0.0378(9) 0.0478(10) 0.0406(9) -0.0189(8) 0.0038(7) -0.0109(8)
C7 0.0422(10) 0.0530(12) 0.0542(12) -0.0186(10) 0.0107(9) -0.0081(9)
C8 0.096(2) 0.085(2) 0.176(4) -0.086(3) -0.014(2) 0.0213(18)
C9 0.150(4) 0.0563(18) 0.221(5) -0.056(3) -0.050(3) -0.009(2)
C10 0.0449(11) 0.0513(11) 0.0529(11) -0.0242(9) 0.0103(9) -0.0157(9)
C11 0.0448(11) 0.0512(12) 0.0550(12) -0.0176(9) 0.0132(9) -0.0109(9)
C12 0.0353(9) 0.0444(10) 0.0406(9) -0.0153(8) 0.0039(7) -0.0078(7)
C13 0.0413(10) 0.0574(12) 0.0539(11) -0.0264(9) 0.0085(8) -0.0182(9)
C14 0.0492(11) 0.0634(13) 0.0556(12) -0.0326(10) 0.0133(9) -0.0170(10)
C15 0.0378(10) 0.0602(12) 0.0462(11) -0.0185(9) 0.0089(8) -0.0082(9)
C16 0.0354(10) 0.0646(13) 0.0535(11) -0.0210(10) 0.0029(8) -0.0168(9)
C17 0.0401(10) 0.0580(12) 0.0511(11) -0.0267(9) 0.0018(8) -0.0117(9)
C18 0.0357(9) 0.0444(10) 0.0470(10) -0.0164(8) 0.0066(8) -0.0086(8)
C19 0.0457(11) 0.0517(11) 0.0486(11) -0.0202(9) 0.0051(8) -0.0110(9)
C20 0.0496(11) 0.0566(12) 0.0486(11) -0.0121(10) 0.0109(9) -0.0111(9)
C21 0.0418(11) 0.0497(11) 0.0694(14) -0.0150(10) 0.0129(10) -0.0142(9)
C22 0.0594(13) 0.0591(13) 0.0726(15) -0.0304(11) 0.0106(11) -0.0243(11)
C23 0.0566(12) 0.0615(13) 0.0519(12) -0.0253(10) 0.0099(9) -0.0209(10)
N1 0.0535(11) 0.0727(13) 0.0868(14) -0.0401(11) 0.0319(10) -0.0223(9)
N2 0.0498(10) 0.0507(10) 0.0614(11) -0.0192(8) 0.0185(8) -0.0169(8)
N3 0.0759(14) 0.0523(12) 0.0908(16) -0.0219(11) 0.0247(12) -0.0081(10)
O1 0.0910(14) 0.0818(12) 0.0640(11) -0.0161(10) -0.0043(10) 0.0231(10)
O2 0.0694(10) 0.0630(10) 0.0862(12) -0.0463(9) -0.0019(9) 0.0040(8)

loop_
_atom_type_symbol
_atom_type_description
_atom_type_scat_dispersion_real
_atom_type_scat_dispersion_imag
_atom_type_scat_source
C C 0.0033 0.0016 'International Tables Vol C Tables 4.2.6.8 and 6.1.1.4'
H H 0.0000 0.0000 'International Tables Vol C Tables 4.2.6.8 and 6.1.1.4'
I I -0.4742 1.8119 'International Tables Vol C Tables 4.2.6.8 and 6.1.1.4'
N N 0.0061 0.0033 'International Tables Vol C Tables 4.2.6.8 and 6.1.1.4'
O O 0.0106 0.0060 'International Tables Vol C Tables 4.2.6.8 and 6.1.1.4'

loop_
_geom_angle_atom_site_label_1
_geom_angle_atom_site_label_2
_geom_angle_atom_site_label_3
_geom_angle
_geom_angle_site_symmetry_1
_geom_angle_site_symmetry_3
_geom_angle_publ_flag
C2 C1 C6 121.95(17) . . ?
C2 C1 C7 117.60(16) . . ?
C6 C1 C7 120.30(17) . . ?
C3 C2 C1 120.88(16) . . ?
C3 C2 C10 118.50(17) . . ?
C1 C2 C10 120.59(17) . . ?
N2 C3 C2 121.72(17) . . ?
N2 C3 C4 121.60(17) . . ?
C2 C3 C4 116.69(17) . . ?
C5 C4 C3 122.91(17) . . ?
C5 C4 C11 121.29(17) . . ?
C3 C4 C11 115.80(17) . . ?
C4 C5 C6 119.24(16) . . ?
C4 C5 C12 119.31(16) . . ?
C6 C5 C12 121.45(16) . . ?
C1 C6 C5 118.26(17) . . ?
C1 C6 C18 118.71(16) . . ?
C5 C6 C18 123.03(16) . . ?
O1 C7 O2 125.2(2) . . ?
O1 C7 C1 123.6(2) . . ?
O2 C7 C1 111.24(18) . . ?
C9 C8 O2 113.0(3) . . ?
C9 C8 H8A 109.0 . . ?
O2 C8 H8A 109.0 . . ?
C9 C8 H8B 109.0 . . ?
O2 C8 H8B 109.0 . . ?
H8A C8 H8B 107.8 . . ?
C8 C9 H9A 109.5 . . ?
C8 C9 H9B 109.5 . . ?
H9A C9 H9B 109.5 . . ?
C8 C9 H9C 109.5 . . ?
H9A C9 H9C 109.5 . . ?
H9B C9 H9C 109.5 . . ?
N1 C10 C2 177.0(2) . . ?
N3 C11 C4 174.4(2) . . ?
C17 C12 C13 118.40(17) . . ?
C17 C12 C5 120.63(16) . . ?
C13 C12 C5 120.97(16) . . ?
C14 C13 C12 120.95(18) . . ?
C14 C13 H13 119.5 . . ?
C12 C13 H13 119.5 . . ?
C15 C14 C13 119.10(19) . . ?
C15 C14 H14 120.5 . . ?
C13 C14 H14 120.5 . . ?
C16 C15 C14 121.41(18) . . ?
C16 C15 Cl1 119.09(15) . . ?
C14 C15 Cl1 119.50(16) . . ?
C15 C16 C17 119.19(18) . . ?
C15 C16 H16 120.4 . . ?
C17 C16 H16 120.4 . . ?
C16 C17 C12 120.93(18) . . ?
C16 C17 H17 119.5 . . ?
C12 C17 H17 119.5 . . ?
C19 C18 C23 118.72(18) . . ?
C19 C18 C6 121.72(17) . . ?
C23 C18 C6 119.50(17) . . ?
C18 C19 C20 120.66(19) . . ?
C18 C19 H19 119.7 . . ?
C20 C19 H19 119.7 . . ?
C21 C20 C19 119.2(2) . . ?
C21 C20 H20 120.4 . . ?
C19 C20 H20 120.4 . . ?
C20 C21 C22 121.6(2) . . ?
C20 C21 Cl2 119.21(18) . . ?
C22 C21 Cl2 119.13(18) . . ?
C21 C22 C23 118.7(2) . . ?
C21 C22 H22 120.6 . . ?
C23 C22 H22 120.6 . . ?
C22 C23 C18 121.0(2) . . ?
C22 C23 H23 119.5 . . ?
C18 C23 H23 119.5 . . ?
C3 N2 H2A 120.0 . . ?
C3 N2 H2B 120.0 . . ?
H2A N2 H2B 120.0 . . ?
C7 O2 C8 116.8(2) . . ?

loop_
_geom_bond_atom_site_label_1
_geom_bond_atom_site_label_2
_geom_bond_distance
_geom_bond_site_symmetry_2
_geom_bond_publ_flag
Cl1 C15 1.7423(19) . ?
Cl2 C21 1.745(2) . ?
C1 C2 1.401(3) . ?
C1 C6 1.397(3) . ?
C1 C7 1.507(3) . ?
C2 C3 1.402(3) . ?
C2 C10 1.440(3) . ?
C3 N2 1.354(2) . ?
C3 C4 1.415(3) . ?
C4 C5 1.402(3) . ?
C4 C11 1.439(3) . ?
C5 C6 1.411(3) . ?
C5 C12 1.491(2) . ?
C6 C18 1.495(3) . ?
C7 O1 1.182(3) . ?
C7 O2 1.316(3) . ?
C8 C9 1.362(5) . ?
C8 O2 1.456(3) . ?
C8 H8A 0.9700 . ?
C8 H8B 0.9700 . ?
C9 H9A 0.9600 . ?
C9 H9B 0.9600 . ?
C9 H9C 0.9600 . ?
C10 N1 1.141(3) . ?
C11 N3 1.141(3) . ?
C12 C17 1.390(3) . ?
C12 C13 1.393(3) . ?
C13 C14 1.385(3) . ?
C13 H13 0.9300 . ?
C14 C15 1.377(3) . ?
C14 H14 0.9300 . ?
C15 C16 1.372(3) . ?
C16 C17 1.388(3) . ?
C16 H16 0.9300 . ?
C17 H17 0.9300 . ?
C18 C19 1.385(3) . ?
C18 C23 1.395(3) . ?
C19 C20 1.387(3) . ?
C19 H19 0.9300 . ?
C20 C21 1.373(3) . ?
C20 H20 0.9300 . ?
C21 C22 1.378(3) . ?
C22 C23 1.381(3) . ?
C22 H22 0.9300 . ?
C23 H23 0.9300 . ?
N2 H2A 0.8600 . ?
N2 H2B 0.8600 . ?

loop_
_geom_hbond_atom_site_label_D
_geom_hbond_atom_site_label_H
_geom_hbond_atom_site_label_A
_geom_hbond_distance_DH
_geom_hbond_distance_HA
_geom_hbond_distance_DA
_geom_hbond_angle_DHA
_geom_hbond_site_symmetry_A
N2 H2A N1 0.86 2.34 3.108(3) 148.1 2_775

loop_
_cod_related_entry_id
_cod_related_entry_database
_cod_related_entry_code
1 ChemSpider 21118629
